data_2243632
loop_
_publ_author_name
'Seidel, R\"udiger W.'
'Oppel, Iris M.'

_publ_section_title
;
 Crystal structure of
 <i>catena</i>-poly[[diiodidomercury(II)]-\m-2,2'-dithiobis(pyridine
 <i>N</i>-oxide)-\k^2^<i>O</i>:<i>O</i>']
;
_journal_coeditor_code IS5492
_journal_issue 4
_journal_name_full 'Acta Crystallographica Section E'
_journal_page_first 433
_journal_page_last 435
_journal_paper_doi 10.1107/S2056989018003055
_journal_volume 74
_journal_year 2018
_chemical_formula_iupac '[Hg I2 (C10 H8 N2 O2 S2)]'
_chemical_formula_moiety 'C10 H8 Hg I2 N2 O2 S2'
_chemical_formula_sum 'C10 H8 Hg I2 N2 O2 S2'
_chemical_formula_weight 706.69
_chemical_name_systematic
;
<i>catena</i>-Poly[[diiodidomercury(II)]-\m-2,2'-dithiobis(pyridine
<i>N</i>-oxide)-\k^2^<i>O</i>:<i>O</i>']
;
_space_group_crystal_system monoclinic
_space_group_IT_number 14
_space_group_name_Hall '-P 2yn'
_space_group_name_H-M_alt 'P 1 21/n 1'
_atom_sites_solution_hydrogens geom
_atom_sites_solution_primary dual
_atom_sites_solution_secondary difmap
_cell_angle_alpha 90
_cell_angle_beta 100.887(4)
_cell_angle_gamma 90
_cell_formula_units_Z 4
_cell_length_a 7.4207(3)
_cell_length_b 18.7599(7)
_cell_length_c 11.6463(4)
_cell_measurement_reflns_used 4297
_cell_measurement_temperature 108(2)
_cell_measurement_theta_max 32.0870
_cell_measurement_theta_min 3.5570
_cell_volume 1592.12(11)
_computing_cell_refinement
;
CrysAlis PRO (Rigaku OD, 2015)
;
_computing_data_collection
;
CrysAlis PRO (Rigaku OD, 2015)
;
_computing_data_reduction
;
CrysAlis PRO (Rigaku OD, 2015)
;
_computing_molecular_graphics
;
DIAMOND (Brandenburg, 2016)
;
_computing_publication_material
;
enCIFer (Allen <i>et al.</i>,  2004)
;
_computing_structure_refinement
;
SHELXL2018/1 (Sheldrick, 2015<i>b</i>)
;
_computing_structure_solution
;
<i>SHELXT2014</i> (Sheldrick, 2015<i>a</i>)
;
_diffrn_ambient_temperature 108(2)
_diffrn_detector 'CCD plate'
_diffrn_detector_area_resol_mean 8.4171
_diffrn_measured_fraction_theta_full 0.997
_diffrn_measured_fraction_theta_max 0.807
_diffrn_measurement_device 'four-circle diffractometer'
_diffrn_measurement_device_type 'Oxford Diffraction Xcalibur2'
_diffrn_measurement_method '\w scans'
_diffrn_radiation_monochromator graphite
_diffrn_radiation_type MoK\a
_diffrn_radiation_wavelength 0.71073
_diffrn_reflns_av_R_equivalents 0.0689
_diffrn_reflns_av_unetI/netI 0.0927
_diffrn_reflns_limit_h_max 10
_diffrn_reflns_limit_h_min -11
_diffrn_reflns_limit_k_max 31
_diffrn_reflns_limit_k_min -26
_diffrn_reflns_limit_l_max 18
_diffrn_reflns_limit_l_min -15
_diffrn_reflns_number 21770
_diffrn_reflns_theta_full 25.242
_diffrn_reflns_theta_max 36.767
_diffrn_reflns_theta_min 3.588
_diffrn_source 'fine-focus sealed X-ray tube'
_exptl_absorpt_coefficient_mu 13.805
_exptl_absorpt_correction_T_max 0.885353
_exptl_absorpt_correction_T_min 0.614397
_exptl_absorpt_correction_type empirical
_exptl_absorpt_process_details
;
(<i>ShxAbs</i>; Spek, 2009)
;
_exptl_crystal_colour colourless
_exptl_crystal_density_diffrn 2.948
_exptl_crystal_description plate
_exptl_crystal_F_000 1264
_exptl_crystal_size_max 0.156
_exptl_crystal_size_mid 0.104
_exptl_crystal_size_min 0.044
_refine_diff_density_max 1.643
_refine_diff_density_min -1.392
_refine_ls_extinction_method none
_refine_ls_goodness_of_fit_ref 1.018
_refine_ls_hydrogen_treatment constr
_refine_ls_matrix_type full
_refine_ls_number_parameters 172
_refine_ls_number_reflns 6430
_refine_ls_number_restraints 0
_refine_ls_restrained_S_all 1.018
_refine_ls_R_factor_all 0.1001
_refine_ls_R_factor_gt 0.0469
_refine_ls_shift/su_max 0.001
_refine_ls_shift/su_mean 0.000
_refine_ls_structure_factor_coef Fsqd
_refine_ls_weighting_details 'w=1/[\s^2^(Fo^2^)+(0.0045P)^2^] where P=(Fo^2^+2Fc^2^)/3'
_refine_ls_weighting_scheme calc
_refine_ls_wR_factor_gt 0.0483
_refine_ls_wR_factor_ref 0.0594
_reflns_number_gt 4209
_reflns_number_total 6430
_reflns_threshold_expression 'I > 2\s(I)'
_cod_data_source_file is5492sup1.cif
_cod_data_source_block I
_cod_original_cell_volume 1592.13(10)
_cod_original_sg_symbol_H-M 'P 21/n'
_cod_database_code 2243632
_shelx_space_group_comment
;
The symmetry employed for this shelxl refinement is uniquely defined
by the following loop, which should always be used as a source of
symmetry information in preference to the above space-group names.
They are only intended as comments.
;
_shelx_estimated_absorpt_t_min 0.222
_shelx_estimated_absorpt_t_max 0.582

loop_
_space_group_symop_operation_xyz
'x, y, z'
'-x+1/2, y+1/2, -z+1/2'
'-x, -y, -z'
'x-1/2, -y-1/2, z-1/2'

loop_
_atom_site_type_symbol
_atom_site_label
_atom_site_fract_x
_atom_site_fract_y
_atom_site_fract_z
_atom_site_U_iso_or_equiv
_atom_site_adp_type
_atom_site_calc_flag
_atom_site_occupancy
_atom_site_disorder_assembly
_atom_site_disorder_group
Hg Hg1 0.64620(3) 0.14596(2) 0.76452(2) 0.01829(5) Uani d 1 . .
I I1 0.38759(5) 0.22283(2) 0.63732(3) 0.01977(9) Uani d 1 . .
I I2 0.80134(6) 0.07571(2) 0.95050(3) 0.02410(9) Uani d 1 . .
S S1 0.9109(2) 0.33156(8) 0.84420(11) 0.0169(3) Uani d 1 . .
S S2 0.89904(19) 0.43914(8) 0.87677(12) 0.0182(3) Uani d 1 . .
O O1 0.9177(5) 0.2100(2) 0.7332(3) 0.0175(8) Uani d 1 . .
O O2 0.7700(5) 0.5690(2) 0.8952(3) 0.0183(8) Uani d 1 . .
N N1 0.8795(6) 0.2607(3) 0.6515(4) 0.0162(10) Uani d 1 . .
N N2 0.6271(6) 0.5263(2) 0.8586(4) 0.0178(10) Uani d 1 . .
C C2 0.8761(7) 0.3286(3) 0.6896(4) 0.0135(11) Uani d 1 . .
C C3 0.8382(8) 0.3838(3) 0.6102(4) 0.0199(13) Uani d 1 . .
H H3 0.839772 0.431876 0.636054 0.024 Uiso calc 1 . .
C C4 0.7978(7) 0.3676(3) 0.4917(5) 0.0218(13) Uani d 1 . .
H H4 0.773405 0.404774 0.435526 0.026 Uiso calc 1 . .
C C5 0.7931(8) 0.2981(3) 0.4560(5) 0.0233(14) Uani d 1 . .
H H5 0.760912 0.287104 0.375152 0.028 Uiso calc 1 . .
C C6 0.8351(8) 0.2437(3) 0.5370(5) 0.0204(13) Uani d 1 . .
H H6 0.832653 0.195319 0.512429 0.024 Uiso calc 1 . .
C C7 0.6611(7) 0.4561(3) 0.8435(4) 0.0156(11) Uani d 1 . .
C C8 0.5189(8) 0.4097(3) 0.8070(5) 0.0207(13) Uani d 1 . .
H H8 0.542666 0.360651 0.796344 0.025 Uiso calc 1 . .
C C9 0.3408(8) 0.4351(3) 0.7860(5) 0.0261(14) Uani d 1 . .
H H9 0.240770 0.403667 0.760625 0.031 Uiso calc 1 . .
C C10 0.3099(8) 0.5073(3) 0.8024(5) 0.0264(14) Uani d 1 . .
H H10 0.188027 0.525256 0.788713 0.032 Uiso calc 1 . .
C C11 0.4533(8) 0.5521(3) 0.8379(5) 0.0231(13) Uani d 1 . .
H H11 0.431858 0.601379 0.848200 0.028 Uiso calc 1 . .

loop_
_atom_site_aniso_label
_atom_site_aniso_U_11
_atom_site_aniso_U_22
_atom_site_aniso_U_33
_atom_site_aniso_U_12
_atom_site_aniso_U_13
_atom_site_aniso_U_23
Hg1 0.01884(11) 0.01544(11) 0.02109(11) 0.00085(10) 0.00505(8) 0.00204(9)
I1 0.0205(2) 0.0230(2) 0.01644(18) 0.00366(16) 0.00510(14) 0.00259(15)
I2 0.0291(2) 0.0186(2) 0.02230(19) 0.00029(17) -0.00105(16) 0.00206(16)
S1 0.0211(8) 0.0141(7) 0.0146(7) 0.0020(5) 0.0016(5) 0.0001(5)
S2 0.0179(7) 0.0155(7) 0.0204(7) -0.0002(6) 0.0017(6) -0.0037(6)
O1 0.020(2) 0.014(2) 0.019(2) 0.0012(16) 0.0052(16) 0.0031(16)
O2 0.019(2) 0.014(2) 0.021(2) -0.0039(16) 0.0034(16) -0.0005(16)
N1 0.019(3) 0.017(3) 0.014(2) 0.001(2) 0.0071(18) 0.0011(19)
N2 0.022(3) 0.014(3) 0.018(2) -0.003(2) 0.0044(19) 0.0054(19)
C2 0.011(3) 0.016(3) 0.014(3) -0.001(2) 0.003(2) -0.002(2)
C3 0.025(3) 0.020(3) 0.015(3) 0.000(2) 0.005(2) 0.000(2)
C4 0.019(3) 0.026(4) 0.021(3) 0.000(3) 0.007(2) 0.007(2)
C5 0.020(3) 0.036(4) 0.014(3) -0.006(3) 0.006(2) -0.003(3)
C6 0.020(3) 0.025(3) 0.019(3) -0.002(2) 0.010(2) -0.007(2)
C7 0.016(3) 0.013(3) 0.017(3) 0.001(2) 0.003(2) 0.002(2)
C8 0.020(3) 0.017(3) 0.025(3) -0.004(2) 0.005(2) -0.004(2)
C9 0.018(3) 0.024(4) 0.038(4) -0.008(3) 0.010(3) -0.004(3)
C10 0.016(3) 0.024(4) 0.041(4) -0.001(3) 0.009(3) 0.006(3)
C11 0.023(3) 0.012(3) 0.033(3) 0.002(2) 0.004(3) 0.004(2)

loop_
_atom_type_symbol
_atom_type_description
_atom_type_scat_dispersion_real
_atom_type_scat_dispersion_imag
_atom_type_scat_source
C C 0.0033 0.0016 'International Tables Vol C Tables 4.2.6.8 and 6.1.1.4'
H H 0.0000 0.0000 'International Tables Vol C Tables 4.2.6.8 and 6.1.1.4'
N N 0.0061 0.0033 'International Tables Vol C Tables 4.2.6.8 and 6.1.1.4'
O O 0.0106 0.0060 'International Tables Vol C Tables 4.2.6.8 and 6.1.1.4'
S S 0.1246 0.1234 'International Tables Vol C Tables 4.2.6.8 and 6.1.1.4'
I I -0.4742 1.8119 'International Tables Vol C Tables 4.2.6.8 and 6.1.1.4'
Hg Hg -2.3894 9.2266 'International Tables Vol C Tables 4.2.6.8 and 6.1.1.4'

loop_
_geom_angle_atom_site_label_1
_geom_angle_atom_site_label_2
_geom_angle_atom_site_label_3
_geom_angle_site_symmetry_1
_geom_angle_site_symmetry_3
_geom_angle
_geom_angle_publ_flag
O1 Hg1 O2 . 2_646 81.13(12) no
O1 Hg1 I2 . . 97.24(8) no
O2 Hg1 I2 2_646 . 101.01(8) no
O1 Hg1 I1 . . 100.48(8) no
O2 Hg1 I1 2_646 . 98.87(8) no
I2 Hg1 I1 . . 155.113(16) no
C2 S1 S2 . . 102.39(19) no
C7 S2 S1 . . 102.3(2) no
N1 O1 Hg1 . . 112.8(3) no
N2 O2 Hg1 . 2_656 113.6(3) no
O1 N1 C6 . . 120.9(5) no
O1 N1 C2 . . 116.9(4) no
C6 N1 C2 . . 122.1(5) no
O2 N2 C11 . . 121.0(5) no
O2 N2 C7 . . 117.9(5) no
C11 N2 C7 . . 121.1(5) no
N1 C2 C3 . . 120.1(5) no
N1 C2 S1 . . 110.8(4) no
C3 C2 S1 . . 129.0(4) no
C2 C3 C4 . . 118.6(5) no
C2 C3 H3 . . 120.7 no
C4 C3 H3 . . 120.7 no
C5 C4 C3 . . 119.9(5) no
C5 C4 H4 . . 120.0 no
C3 C4 H4 . . 120.0 no
C4 C5 C6 . . 120.5(5) no
C4 C5 H5 . . 119.8 no
C6 C5 H5 . . 119.8 no
N1 C6 C5 . . 118.6(5) no
N1 C6 H6 . . 120.7 no
C5 C6 H6 . . 120.7 no
N2 C7 C8 . . 120.3(5) no
N2 C7 S2 . . 110.4(4) no
C8 C7 S2 . . 129.3(5) no
C7 C8 C9 . . 119.4(6) no
C7 C8 H8 . . 120.3 no
C9 C8 H8 . . 120.3 no
C8 C9 C10 . . 119.1(6) no
C8 C9 H9 . . 120.4 no
C10 C9 H9 . . 120.4 no
C11 C10 C9 . . 120.3(6) no
C11 C10 H10 . . 119.9 no
C9 C10 H10 . . 119.9 no
N2 C11 C10 . . 119.9(6) no
N2 C11 H11 . . 120.1 no
C10 C11 H11 . . 120.1 no

loop_
_geom_bond_atom_site_label_1
_geom_bond_atom_site_label_2
_geom_bond_site_symmetry_2
_geom_bond_distance
_geom_bond_publ_flag
Hg1 O1 . 2.432(4) no
Hg1 O2 2_646 2.524(4) no
Hg1 I2 . 2.6100(4) no
Hg1 I1 . 2.6236(4) no
S1 C2 . 1.771(5) no
S1 S2 . 2.058(2) no
S2 C7 . 1.764(6) no
O1 N1 . 1.336(5) no
O2 N2 . 1.333(5) no
N1 C6 . 1.351(6) no
N1 C2 . 1.352(7) no
N2 C11 . 1.356(7) no
N2 C7 . 1.358(7) no
C2 C3 . 1.381(7) no
C3 C4 . 1.389(7) no
C3 H3 . 0.9500 no
C4 C5 . 1.366(8) no
C4 H4 . 0.9500 no
C5 C6 . 1.385(8) no
C5 H5 . 0.9500 no
C6 H6 . 0.9500 no
C7 C8 . 1.372(7) no
C8 C9 . 1.383(8) no
C8 H8 . 0.9500 no
C9 C10 . 1.393(8) no
C9 H9 . 0.9500 no
C10 C11 . 1.357(8) no
C10 H10 . 0.9500 no
C11 H11 . 0.9500 no

loop_
_geom_hbond_atom_site_label_D
_geom_hbond_atom_site_label_H
_geom_hbond_atom_site_label_A
_geom_hbond_site_symmetry_A
_geom_hbond_distance_DH
_geom_hbond_distance_HA
_geom_hbond_distance_DA
_geom_hbond_angle_DHA
_geom_hbond_publ_flag
C3 H3 I2 2_656 0.95 3.00 3.776(6) 140 yes
C11 H11 O1 2_656 0.95 2.59 3.268(7) 129 yes

loop_
_geom_torsion_atom_site_label_1
_geom_torsion_atom_site_label_2
_geom_torsion_atom_site_label_3
_geom_torsion_atom_site_label_4
_geom_torsion_site_symmetry_1
_geom_torsion_site_symmetry_2
_geom_torsion_site_symmetry_3
_geom_torsion_site_symmetry_4
_geom_torsion
_geom_torsion_publ_flag
Hg1 O1 N1 C6 . . . . -73.6(5) no
Hg1 O1 N1 C2 . . . . 102.2(4) no
Hg1 O2 N2 C11 2_656 . . . -76.5(5) no
Hg1 O2 N2 C7 2_656 . . . 103.9(4) no
O1 N1 C2 C3 . . . . 179.8(5) no
C6 N1 C2 C3 . . . . -4.4(8) no
O1 N1 C2 S1 . . . . -3.7(6) no
C6 N1 C2 S1 . . . . 172.1(4) no
S2 S1 C2 N1 . . . . -180.0(3) no
S2 S1 C2 C3 . . . . -3.9(6) no
N1 C2 C3 C4 . . . . 2.3(8) no
S1 C2 C3 C4 . . . . -173.6(4) no
C2 C3 C4 C5 . . . . 1.1(9) no
C3 C4 C5 C6 . . . . -2.4(9) no
O1 N1 C6 C5 . . . . 178.7(5) no
C2 N1 C6 C5 . . . . 3.1(8) no
C4 C5 C6 N1 . . . . 0.4(9) no
O2 N2 C7 C8 . . . . 179.4(5) no
C11 N2 C7 C8 . . . . -0.2(8) no
O2 N2 C7 S2 . . . . -0.6(6) no
C11 N2 C7 S2 . . . . 179.8(4) no
S1 S2 C7 N2 . . . . -179.1(3) no
S1 S2 C7 C8 . . . . 0.9(6) no
N2 C7 C8 C9 . . . . -0.1(8) no
S2 C7 C8 C9 . . . . 179.9(4) no
C7 C8 C9 C10 . . . . 0.0(9) no
C8 C9 C10 C11 . . . . 0.4(9) no
O2 N2 C11 C10 . . . . -179.0(5) no
C7 N2 C11 C10 . . . . 0.6(8) no
C9 C10 C11 N2 . . . . -0.7(9) no

_cod_database_fobs_code 2243632
